data_4329664
loop_
_publ_author_name
'Ya-Qian Lan'
'Hai-Long Jiang'
'Shun-Li Li'
'Qiang Xu'

_publ_section_title
;
 Solvent-Induced Controllable Synthesis, Single-Crystal to Single-Crystal
 Transformation and Encapsulation of Alq3 for Modulated Luminescence in
 (4,8)-Connected Metal-Organic Frameworks
;
_journal_name_full 'Inorganic Chemistry'
_journal_page_first 7484
_journal_page_last 7491
_journal_paper_doi 10.1021/ic202635a
_journal_volume 51
_journal_year 2012
_chemical_formula_sum 'C43 H38 N2 O24 Zn4'
_chemical_formula_weight 1228.23
_chemical_name_systematic
;
 ?
;
_space_group_IT_number 57
_symmetry_cell_setting orthorhombic
_symmetry_space_group_name_Hall '-P 2c 2b'
_symmetry_space_group_name_H-M 'P b c m'
_atom_sites_solution_hydrogens geom
_atom_sites_solution_primary direct
_atom_sites_solution_secondary difmap
_audit_creation_method SHELXL-97
_cell_angle_alpha 90.00
_cell_angle_beta 90.00
_cell_angle_gamma 90.00
_cell_formula_units_Z 4
_cell_length_a 12.3830(11)
_cell_length_b 26.271(2)
_cell_length_c 26.278(2)
_cell_measurement_temperature 293(2)
_cell_measurement_theta_max 25.05
_cell_measurement_theta_min 1.55
_cell_volume 8548.6(12)
_computing_cell_refinement SMART
_computing_data_collection 'SMART (Bruker, 1997)'
_computing_data_reduction 'SAINT (Bruker, 1999)'
_computing_molecular_graphics 'Diamond (Brandenburg and Putz, 2008)'
_computing_publication_material SHELXL-97
_computing_structure_refinement 'SHELXL-97 (Sheldrick, 2008)'
_computing_structure_solution 'SHELXS-97(Sheldrick, 2008)'
_diffrn_ambient_temperature 293(2)
_diffrn_measured_fraction_theta_full 1.000
_diffrn_measured_fraction_theta_max 0.999
_diffrn_measurement_device_type 'Bruker APEX CCD area-detector'
_diffrn_measurement_method '\w scans'
_diffrn_radiation_monochromator graphite
_diffrn_radiation_source 'fine-focus sealed tube'
_diffrn_radiation_type MoK\a
_diffrn_radiation_wavelength 0.71069
_diffrn_reflns_av_R_equivalents 0.0758
_diffrn_reflns_av_sigmaI/netI 0.0644
_diffrn_reflns_limit_h_max 12
_diffrn_reflns_limit_h_min -14
_diffrn_reflns_limit_k_max 22
_diffrn_reflns_limit_k_min -31
_diffrn_reflns_limit_l_max 30
_diffrn_reflns_limit_l_min -31
_diffrn_reflns_number 41852
_diffrn_reflns_theta_full 25.00
_diffrn_reflns_theta_max 25.05
_diffrn_reflns_theta_min 1.55
_diffrn_standards_decay_% 0
_diffrn_standards_interval_count 0
_diffrn_standards_interval_time 0
_diffrn_standards_number 0
_exptl_absorpt_coefficient_mu 1.159
_exptl_absorpt_correction_T_max 0.731
_exptl_absorpt_correction_T_min 0.689
_exptl_absorpt_correction_type multi-scan
_exptl_absorpt_process_details 'SADABS (Sheldrick, 1996)'
_exptl_crystal_colour colorless
_exptl_crystal_density_diffrn 0.954
_exptl_crystal_description block
_exptl_crystal_F_000 2488
_exptl_crystal_size_max 0.33
_exptl_crystal_size_mid 0.28
_exptl_crystal_size_min 0.27
_platon_squeeze_details ' ?'
_refine_diff_density_max 1.434
_refine_diff_density_min -0.327
_refine_diff_density_rms 0.071
_refine_ls_extinction_method none
_refine_ls_goodness_of_fit_ref 0.994
_refine_ls_hydrogen_treatment constr
_refine_ls_matrix_type full
_refine_ls_number_parameters 332
_refine_ls_number_reflns 7744
_refine_ls_number_restraints 24
_refine_ls_restrained_S_all 1.002
_refine_ls_R_factor_all 0.0767
_refine_ls_R_factor_gt 0.0484
_refine_ls_shift/su_max 0.001
_refine_ls_shift/su_mean 0.000
_refine_ls_structure_factor_coef Fsqd
_refine_ls_weighting_details 'calc w=1/[\s^2^(Fo^2^)+(0.0646P)^2^+0.0000P] where P=(Fo^2^+2Fc^2^)/3'
_refine_ls_weighting_scheme calc
_refine_ls_wR_factor_gt 0.1226
_refine_ls_wR_factor_ref 0.1288
_reflns_number_gt 4935
_reflns_number_total 7744
_reflns_threshold_expression >2sigma(I)
_cod_data_source_file ic202635a_si_002_2.cif
_cod_data_source_block 1dmf
_cod_original_cell_volume 8548.6(13)
_cod_original_sg_symbol_Hall '-P 2c 2b '
_cod_database_code 4329664

loop_
_symmetry_equiv_pos_as_xyz
'x, y, z'
'-x, -y, z+1/2'
'x, -y+1/2, -z'
'-x, y+1/2, -z+1/2'
'-x, -y, -z'
'x, y, -z-1/2'
'-x, y-1/2, z'
'x, -y-1/2, z-1/2'

loop_
_atom_site_label
_atom_site_type_symbol
_atom_site_fract_x
_atom_site_fract_y
_atom_site_fract_z
_atom_site_U_iso_or_equiv
_atom_site_adp_type
_atom_site_occupancy
_atom_site_symmetry_multiplicity
_atom_site_calc_flag
_atom_site_refinement_flags
_atom_site_disorder_assembly
_atom_site_disorder_group
Zn2 Zn 0.02119(5) 0.30081(2) 0.7500 0.03714(18) Uani 1 2 d S . .
Zn1 Zn -0.14665(5) 0.21893(2) 0.7500 0.03666(18) Uani 1 2 d S . .
Zn3 Zn 0.08257(4) 0.005681(16) 1.040841(17) 0.03768(15) Uani 1 1 d . . .
O1 O 0.3309(2) 0.22161(12) 0.94070(12) 0.0674(10) Uani 1 1 d . . .
C6 C 0.1246(3) 0.12278(16) 0.92481(16) 0.0466(11) Uani 1 1 d . . .
C1 C 0.4622(4) 0.2500 1.0000 0.0386(13) Uani 1 2 d S . .
C8 C 0.1036(3) 0.18801(17) 0.86225(16) 0.0502(11) Uani 1 1 d . . .
O5 O -0.0418(2) 0.19187(12) 0.80422(11) 0.0597(8) Uani 1 1 d . . .
O3 O 0.1284(3) 0.06121(11) 0.99030(12) 0.0605(9) Uani 1 1 d . . .
O4 O 0.0031(2) 0.05280(11) 0.92940(12) 0.0619(9) Uani 1 1 d . . .
C2 C 0.3907(3) 0.20602(15) 0.98389(15) 0.0439(10) Uani 1 1 d . . .
H2A H 0.4345 0.1766 0.9756 0.053 Uiso 1 1 calc R . .
H2B H 0.3421 0.1969 1.0113 0.053 Uiso 1 1 calc R . .
C5 C 0.2138(3) 0.14668(16) 0.94502(17) 0.0509(11) Uani 1 1 d . . .
H5 H 0.2507 0.1325 0.9724 0.061 Uiso 1 1 calc R . .
C10 C 0.0820(3) 0.07468(15) 0.95033(17) 0.0473(11) Uani 1 1 d . . .
C4 C 0.2471(3) 0.19209(16) 0.92378(16) 0.0513(11) Uani 1 1 d . . .
O6 O 0.0828(3) 0.25361(14) 0.80214(14) 0.0852(12) Uani 1 1 d . . .
C9 C 0.1917(4) 0.21254(17) 0.88190(16) 0.0552(12) Uani 1 1 d . . .
H9 H 0.2150 0.2429 0.8674 0.066 Uiso 1 1 calc R . .
C11 C 0.0438(4) 0.2134(2) 0.81981(17) 0.0569(12) Uani 1 1 d . . .
C7 C 0.0705(3) 0.14273(17) 0.88343(16) 0.0531(11) Uani 1 1 d . . .
H7 H 0.0116 0.1255 0.8698 0.064 Uiso 1 1 calc R . .
O11 O 0.1854(3) 0.02063(17) 1.09634(13) 0.0880(12) Uani 1 1 d D . .
O1W O -0.2514(4) 0.1629(2) 0.7500 0.130(3) Uani 1 2 d S . .
O2W O 0.1319(4) 0.3551(2) 0.7500 0.113(2) Uani 1 2 d S . .
N1' N 0.334(2) -0.0207(13) 1.1250(14) 0.79(3) Uiso 0.50 1 d PDU A 1
C01' C 0.2313(17) -0.0152(12) 1.115(2) 0.77(4) Uiso 0.50 1 d PDU A 1
H01' H 0.1878 -0.0429 1.1233 0.926 Uiso 0.50 1 calc PR A 1
C02' C 0.380(4) 0.000(2) 1.1700(19) 0.83(5) Uiso 0.50 1 d PDU A 1
H02A H 0.4559 -0.0081 1.1709 1.246 Uiso 0.50 1 calc PR A 1
H02B H 0.3454 -0.0149 1.1991 1.246 Uiso 0.50 1 calc PR A 1
H02C H 0.3705 0.0360 1.1704 1.246 Uiso 0.50 1 calc PR A 1
C03' C 0.396(3) -0.0606(15) 1.1033(16) 0.53(3) Uiso 0.50 1 d PDU A 1
H03A H 0.4699 -0.0575 1.1139 0.790 Uiso 0.50 1 calc PR A 1
H03B H 0.3921 -0.0586 1.0669 0.790 Uiso 0.50 1 calc PR A 1
H03C H 0.3679 -0.0928 1.1144 0.790 Uiso 0.50 1 calc PR A 1
N1 N 0.3163(16) 0.0763(8) 1.1183(9) 0.57(2) Uiso 0.50 1 d PDU A 2
C01 C 0.2185(15) 0.0645(4) 1.1018(12) 0.341(17) Uiso 0.50 1 d PDU A 2
H01 H 0.1717 0.0910 1.0938 0.409 Uiso 0.50 1 calc PR A 2
C03 C 0.4024(19) 0.0855(15) 1.0833(14) 0.46(2) Uiso 0.50 1 d PDU A 2
H03D H 0.4578 0.1051 1.0996 0.695 Uiso 0.50 1 calc PR A 2
H03E H 0.3752 0.1039 1.0544 0.695 Uiso 0.50 1 calc PR A 2
H03F H 0.4319 0.0536 1.0721 0.695 Uiso 0.50 1 calc PR A 2
C02 C 0.356(3) 0.049(3) 1.1623(14) 0.90(5) Uiso 0.50 1 d PDU A 2
H02D H 0.4312 0.0569 1.1670 1.353 Uiso 0.50 1 calc PR A 2
H02E H 0.3469 0.0135 1.1573 1.353 Uiso 0.50 1 calc PR A 2
H02F H 0.3163 0.0599 1.1919 1.353 Uiso 0.50 1 calc PR A 2
O2 O 0.5903(2) 0.31042(12) 0.97125(11) 0.0631(9) Uani 1 1 d . . .
C12 C 0.7256(3) 0.37056(17) 0.96145(16) 0.0539(12) Uani 1 1 d . . .
H12 H 0.7028 0.3849 0.9920 0.065 Uiso 1 1 calc R . .
C3 C 0.5333(3) 0.26628(15) 0.95496(16) 0.0447(10) Uani 1 1 d . . .
H3A H 0.5834 0.2393 0.9460 0.054 Uiso 1 1 calc R . .
H3B H 0.4891 0.2740 0.9255 0.054 Uiso 1 1 calc R . .
C13 C 0.6725(3) 0.32860(17) 0.94147(16) 0.0514(12) Uani 1 1 d . . .
C14 C 0.7053(3) 0.30729(17) 0.89534(16) 0.0530(12) Uani 1 1 d . . .
H14 H 0.6691 0.2795 0.8817 0.064 Uiso 1 1 calc R . .
C17 C 0.7943(3) 0.32875(17) 0.87002(16) 0.0510(11) Uani 1 1 d . . .
C15 C 0.8133(3) 0.39089(16) 0.93539(17) 0.0505(11) Uani 1 1 d . . .
C19 C 0.8757(4) 0.43344(18) 0.95977(18) 0.0542(12) Uani 1 1 d . . .
C16 C 0.8459(4) 0.37016(17) 0.89036(16) 0.0551(12) Uani 1 1 d . . .
H16 H 0.9042 0.3844 0.8732 0.066 Uiso 1 1 calc R . .
C18 C 0.8373(4) 0.30406(19) 0.82266(17) 0.0546(12) Uani 1 1 d . . .
O10 O 0.8378(3) 0.45370(11) 0.99921(12) 0.0633(9) Uani 1 1 d . . .
O7 O 0.7895(2) 0.26446(12) 0.80602(11) 0.0573(8) Uani 1 1 d . . .
O9 O 0.9611(3) 0.44642(12) 0.93828(13) 0.0685(9) Uani 1 1 d . . .
O8 O 0.9171(3) 0.32501(15) 0.80303(13) 0.0870(12) Uani 1 1 d . . .

loop_
_atom_site_aniso_label
_atom_site_aniso_U_11
_atom_site_aniso_U_22
_atom_site_aniso_U_33
_atom_site_aniso_U_23
_atom_site_aniso_U_13
_atom_site_aniso_U_12
Zn2 0.0389(4) 0.0402(4) 0.0323(4) 0.000 0.000 -0.0088(3)
Zn1 0.0369(4) 0.0410(4) 0.0321(4) 0.000 0.000 -0.0071(3)
Zn3 0.0385(3) 0.0305(3) 0.0440(3) 0.0000(2) -0.0112(2) 0.0010(2)
O1 0.062(2) 0.063(2) 0.077(2) 0.0345(18) -0.0373(18) -0.0326(17)
C6 0.044(2) 0.042(3) 0.054(3) 0.006(2) -0.006(2) -0.007(2)
C1 0.031(3) 0.036(3) 0.048(4) -0.004(3) 0.000 0.000
C8 0.045(3) 0.052(3) 0.054(3) 0.013(2) -0.012(2) -0.007(2)
O5 0.0526(19) 0.073(2) 0.0539(19) 0.0093(17) -0.0189(16) 0.0066(17)
O3 0.074(2) 0.0456(19) 0.062(2) 0.0218(16) -0.0069(17) -0.0087(16)
O4 0.0597(19) 0.052(2) 0.074(2) 0.0144(17) -0.0182(17) -0.0227(16)
C2 0.040(2) 0.041(2) 0.052(3) 0.014(2) -0.012(2) -0.0037(19)
C5 0.049(3) 0.046(3) 0.057(3) 0.017(2) -0.008(2) -0.007(2)
C10 0.052(3) 0.033(2) 0.057(3) 0.004(2) 0.001(2) 0.002(2)
C4 0.049(3) 0.051(3) 0.054(3) 0.016(2) -0.014(2) -0.003(2)
O6 0.100(3) 0.072(2) 0.083(3) 0.039(2) -0.034(2) -0.017(2)
C9 0.060(3) 0.056(3) 0.050(3) 0.018(2) -0.010(2) -0.005(2)
C11 0.059(3) 0.067(3) 0.045(3) 0.000(3) -0.013(2) 0.008(3)
C7 0.050(3) 0.056(3) 0.053(3) 0.006(2) -0.011(2) -0.008(2)
O11 0.076(2) 0.115(3) 0.073(2) -0.016(2) -0.033(2) -0.006(2)
O1W 0.067(4) 0.059(4) 0.265(8) 0.000 0.000 -0.022(3)
O2W 0.068(4) 0.085(4) 0.187(6) 0.000 0.000 -0.031(3)
O2 0.061(2) 0.068(2) 0.060(2) -0.0263(17) 0.0280(16) -0.0336(17)
C12 0.056(3) 0.058(3) 0.048(3) -0.020(2) 0.008(2) -0.013(2)
C3 0.041(2) 0.042(2) 0.051(3) -0.012(2) 0.005(2) -0.0081(19)
C13 0.050(3) 0.053(3) 0.052(3) -0.015(2) 0.012(2) -0.020(2)
C14 0.052(3) 0.059(3) 0.048(3) -0.019(2) 0.005(2) -0.010(2)
C17 0.049(3) 0.061(3) 0.043(3) -0.012(2) 0.007(2) -0.006(2)
C15 0.051(3) 0.041(3) 0.059(3) -0.012(2) 0.010(2) -0.016(2)
C19 0.058(3) 0.054(3) 0.051(3) 0.003(2) -0.001(2) -0.016(2)
C16 0.054(3) 0.058(3) 0.053(3) -0.007(2) 0.014(2) -0.017(2)
C18 0.060(3) 0.063(3) 0.041(3) -0.004(2) 0.006(2) 0.004(3)
O10 0.076(2) 0.052(2) 0.062(2) -0.0173(17) 0.0032(18) -0.0201(17)
O7 0.064(2) 0.066(2) 0.0420(17) -0.0171(16) 0.0058(15) 0.0013(17)
O9 0.060(2) 0.066(2) 0.080(2) -0.0110(19) 0.0039(19) -0.0216(18)
O8 0.087(3) 0.104(3) 0.069(2) -0.035(2) 0.047(2) -0.027(2)

loop_
_atom_type_symbol
_atom_type_description
_atom_type_scat_dispersion_real
_atom_type_scat_dispersion_imag
_atom_type_scat_source
C C 0.0033 0.0016 'International Tables Vol C Tables 4.2.6.8 and 6.1.1.4'
H H 0.0000 0.0000 'International Tables Vol C Tables 4.2.6.8 and 6.1.1.4'
N N 0.0061 0.0033 'International Tables Vol C Tables 4.2.6.8 and 6.1.1.4'
O O 0.0106 0.0060 'International Tables Vol C Tables 4.2.6.8 and 6.1.1.4'
Zn Zn 0.2839 1.4301 'International Tables Vol C Tables 4.2.6.8 and 6.1.1.4'

loop_
_geom_angle_atom_site_label_1
_geom_angle_atom_site_label_2
_geom_angle_atom_site_label_3
_geom_angle
_geom_angle_site_symmetry_1
_geom_angle_site_symmetry_3
O2W Zn2 O6 100.53(16) . 6_557
O2W Zn2 O6 100.53(16) . .
O6 Zn2 O6 86.5(2) 6_557 .
O2W Zn2 O8 102.54(16) . 6_457
O6 Zn2 O8 88.05(17) 6_557 6_457
O6 Zn2 O8 156.89(15) . 6_457
O2W Zn2 O8 102.54(16) . 1_455
O6 Zn2 O8 156.89(15) 6_557 1_455
O6 Zn2 O8 88.05(17) . 1_455
O8 Zn2 O8 88.2(2) 6_457 1_455
O2W Zn2 Zn1 179.83(17) . .
O6 Zn2 Zn1 79.59(11) 6_557 .
O6 Zn2 Zn1 79.59(11) . .
O8 Zn2 Zn1 77.35(11) 6_457 .
O8 Zn2 Zn1 77.35(11) 1_455 .
O1W Zn1 O5 99.11(15) . .
O1W Zn1 O5 99.11(15) . 6_557
O5 Zn1 O5 87.82(17) . 6_557
O1W Zn1 O7 100.51(15) . 1_455
O5 Zn1 O7 87.00(12) . 1_455
O5 Zn1 O7 160.27(13) 6_557 1_455
O1W Zn1 O7 100.51(15) . 6_457
O5 Zn1 O7 160.27(13) . 6_457
O5 Zn1 O7 87.00(12) 6_557 6_457
O7 Zn1 O7 91.51(17) 1_455 6_457
O1W Zn1 Zn2 177.38(17) . .
O5 Zn1 Zn2 79.03(9) . .
O5 Zn1 Zn2 79.03(9) 6_557 .
O7 Zn1 Zn2 81.29(9) 1_455 .
O7 Zn1 Zn2 81.29(9) 6_457 .
O11 Zn3 O10 102.74(15) . 7_655
O11 Zn3 O4 101.74(15) . 5_557
O10 Zn3 O4 87.23(13) 7_655 5_557
O11 Zn3 O9 98.90(15) . 3_457
O10 Zn3 O9 158.36(13) 7_655 3_457
O4 Zn3 O9 88.73(13) 5_557 3_457
O11 Zn3 O3 99.10(16) . .
O10 Zn3 O3 89.72(13) 7_655 .
O4 Zn3 O3 159.10(12) 5_557 .
O9 Zn3 O3 86.52(13) 3_457 .
O11 Zn3 Zn3 173.78(13) . 5_557
O10 Zn3 Zn3 82.91(9) 7_655 5_557
O4 Zn3 Zn3 80.95(9) 5_557 5_557
O9 Zn3 Zn3 75.46(10) 3_457 5_557
O3 Zn3 Zn3 78.15(9) . 5_557
C4 O1 C2 119.5(3) . .
C5 C6 C7 121.3(4) . .
C5 C6 C10 119.0(4) . .
C7 C6 C10 119.6(4) . .
C2 C1 C2 108.5(5) 3_557 .
C2 C1 C3 109.4(2) 3_557 3_557
C2 C1 C3 109.7(2) . 3_557
C2 C1 C3 109.7(2) 3_557 .
C2 C1 C3 109.4(2) . .
C3 C1 C3 110.1(4) 3_557 .
C9 C8 C7 119.5(4) . .
C9 C8 C11 117.8(4) . .
C7 C8 C11 122.7(4) . .
C11 O5 Zn1 126.7(3) . .
C10 O3 Zn3 128.2(3) . .
C10 O4 Zn3 125.7(3) . 5_557
O1 C2 C1 108.0(3) . .
O1 C2 H2A 110.1 . .
C1 C2 H2A 110.1 . .
O1 C2 H2B 110.1 . .
C1 C2 H2B 110.1 . .
H2A C2 H2B 108.4 . .
C6 C5 C4 118.6(4) . .
C6 C5 H5 120.7 . .
C4 C5 H5 120.7 . .
O3 C10 O4 126.5(4) . .
O3 C10 C6 116.5(4) . .
O4 C10 C6 117.0(4) . .
O1 C4 C5 125.8(4) . .
O1 C4 C9 114.1(4) . .
C5 C4 C9 120.1(4) . .
C11 O6 Zn2 129.1(3) . .
C8 C9 C4 120.4(4) . .
C8 C9 H9 119.8 . .
C4 C9 H9 119.8 . .
O6 C11 O5 125.4(4) . .
O6 C11 C8 117.5(4) . .
O5 C11 C8 117.1(4) . .
C8 C7 C6 120.2(4) . .
C8 C7 H7 119.9 . .
C6 C7 H7 119.9 . .
C01' O11 C01 122(2) . .
C01' O11 Zn3 117(3) . .
C01 O11 Zn3 119.1(13) . .
C01' N1' C02' 121.3(13) . .
C01' N1' C03' 121.6(13) . .
C02' N1' C03' 113.5(10) . .
O11 C01' N1' 128.8(17) . .
O11 C01' H01' 115.6 . .
N1' C01' H01' 115.6 . .
N1' C02' H02A 109.5 . .
N1' C02' H02B 109.5 . .
H02A C02' H02B 109.5 . .
N1' C02' H02C 109.5 . .
H02A C02' H02C 109.5 . .
H02B C02' H02C 109.5 . .
N1' C03' H03A 109.5 . .
N1' C03' H03B 109.5 . .
H03A C03' H03B 109.5 . .
N1' C03' H03C 109.5 . .
H03A C03' H03C 109.5 . .
H03B C03' H03C 109.5 . .
C01 N1 C03 120.7(12) . .
C01 N1 C02 117.3(11) . .
C03 N1 C02 110.2(10) . .
O11 C01 N1 124.2(12) . .
O11 C01 H01 117.9 . .
N1 C01 H01 117.9 . .
N1 C03 H03D 109.5 . .
N1 C03 H03E 109.5 . .
H03D C03 H03E 109.5 . .
N1 C03 H03F 109.5 . .
H03D C03 H03F 109.5 . .
H03E C03 H03F 109.5 . .
N1 C02 H02D 109.5 . .
N1 C02 H02E 109.5 . .
H02D C02 H02E 109.5 . .
N1 C02 H02F 109.5 . .
H02D C02 H02F 109.5 . .
H02E C02 H02F 109.5 . .
C13 O2 C3 118.7(3) . .
C13 C12 C15 119.3(4) . .
C13 C12 H12 120.4 . .
C15 C12 H12 120.4 . .
O2 C3 C1 106.2(3) . .
O2 C3 H3A 110.5 . .
C1 C3 H3A 110.5 . .
O2 C3 H3B 110.5 . .
C1 C3 H3B 110.5 . .
H3A C3 H3B 108.7 . .
O2 C13 C12 114.4(4) . .
O2 C13 C14 125.0(4) . .
C12 C13 C14 120.6(4) . .
C13 C14 C17 118.6(4) . .
C13 C14 H14 120.7 . .
C17 C14 H14 120.7 . .
C16 C17 C14 120.0(4) . .
C16 C17 C18 120.0(4) . .
C14 C17 C18 119.8(4) . .
C16 C15 C12 120.3(4) . .
C16 C15 C19 121.0(4) . .
C12 C15 C19 118.5(4) . .
O9 C19 O10 125.1(4) . .
O9 C19 C15 116.5(4) . .
O10 C19 C15 118.3(4) . .
C15 C16 C17 121.1(4) . .
C15 C16 H16 119.4 . .
C17 C16 H16 119.4 . .
O8 C18 O7 126.0(4) . .
O8 C18 C17 115.8(4) . .
O7 C18 C17 118.2(4) . .
C19 O10 Zn3 123.6(3) . 7_665
C18 O7 Zn1 122.9(3) . 1_655
C19 O9 Zn3 132.4(3) . 3_657
C18 O8 Zn2 131.3(3) . 1_655

loop_
_geom_bond_atom_site_label_1
_geom_bond_atom_site_label_2
_geom_bond_distance
_geom_bond_site_symmetry_2
Zn2 O2W 1.980(5) .
Zn2 O6 1.999(3) 6_557
Zn2 O6 1.999(3) .
Zn2 O8 2.002(3) 6_457
Zn2 O8 2.002(3) 1_455
Zn2 Zn1 2.9911(9) .
Zn1 O1W 1.961(5) .
Zn1 O5 2.054(3) .
Zn1 O5 2.054(3) 6_557
Zn1 O7 2.055(3) 1_455
Zn1 O7 2.055(3) 6_457
Zn3 O11 1.976(3) .
Zn3 O10 2.009(3) 7_655
Zn3 O4 2.024(3) 5_557
Zn3 O9 2.037(3) 3_457
Zn3 O3 2.053(3) .
Zn3 Zn3 2.9795(9) 5_557
O1 C4 1.370(5) .
O1 C2 1.416(4) .
C6 C5 1.376(5) .
C6 C7 1.380(5) .
C6 C10 1.525(5) .
C1 C2 1.516(5) 3_557
C1 C2 1.516(5) .
C1 C3 1.536(5) 3_557
C1 C3 1.536(5) .
C8 C9 1.368(6) .
C8 C7 1.376(6) .
C8 C11 1.496(6) .
O5 C11 1.270(5) .
O3 C10 1.248(5) .
O4 C10 1.260(5) .
O4 Zn3 2.024(3) 5_557
C2 H2A 0.9700 .
C2 H2B 0.9700 .
C5 C4 1.381(5) .
C5 H5 0.9300 .
C4 C9 1.404(5) .
O6 C11 1.251(5) .
C9 H9 0.9300 .
C7 H7 0.9300 .
O11 C01' 1.204(10) .
O11 C01 1.231(7) .
N1' C01' 1.309(10) .
N1' C02' 1.416(10) .
N1' C03' 1.419(10) .
C01' H01' 0.9300 .
C02' H02A 0.9600 .
C02' H02B 0.9600 .
C02' H02C 0.9600 .
C03' H03A 0.9600 .
C03' H03B 0.9600 .
C03' H03C 0.9600 .
N1 C01 1.325(9) .
N1 C03 1.429(10) .
N1 C02 1.440(10) .
C01 H01 0.9300 .
C03 H03D 0.9600 .
C03 H03E 0.9600 .
C03 H03F 0.9600 .
C02 H02D 0.9600 .
C02 H02E 0.9600 .
C02 H02F 0.9600 .
O2 C13 1.370(5) .
O2 C3 1.423(5) .
C12 C13 1.387(5) .
C12 C15 1.391(5) .
C12 H12 0.9300 .
C3 H3A 0.9700 .
C3 H3B 0.9700 .
C13 C14 1.396(5) .
C14 C17 1.405(6) .
C14 H14 0.9300 .
C17 C16 1.370(6) .
C17 C18 1.501(6) .
C15 C16 1.364(5) .
C15 C19 1.502(6) .
C19 O9 1.246(5) .
C19 O10 1.256(5) .
C16 H16 0.9300 .
C18 O8 1.243(5) .
C18 O7 1.274(5) .
O10 Zn3 2.009(3) 7_665
O7 Zn1 2.055(3) 1_655
O9 Zn3 2.037(3) 3_657
O8 Zn2 2.002(3) 1_655

loop_
_geom_torsion_atom_site_label_1
_geom_torsion_atom_site_label_2
_geom_torsion_atom_site_label_3
_geom_torsion_atom_site_label_4
_geom_torsion
_geom_torsion_site_symmetry_1
_geom_torsion_site_symmetry_4
O2W Zn2 Zn1 O1W 180(18) . .
O6 Zn2 Zn1 O1W 44.17(12) 6_557 .
O6 Zn2 Zn1 O1W -44.17(12) . .
O8 Zn2 Zn1 O1W 134.50(12) 6_457 .
O8 Zn2 Zn1 O1W -134.50(12) 1_455 .
O2W Zn2 Zn1 O5 -135(18) . .
O6 Zn2 Zn1 O5 89.11(15) 6_557 .
O6 Zn2 Zn1 O5 0.78(15) . .
O8 Zn2 Zn1 O5 179.44(15) 6_457 .
O8 Zn2 Zn1 O5 -89.55(15) 1_455 .
O2W Zn2 Zn1 O5 135(18) . 6_557
O6 Zn2 Zn1 O5 -0.78(15) 6_557 6_557
O6 Zn2 Zn1 O5 -89.11(15) . 6_557
O8 Zn2 Zn1 O5 89.55(15) 6_457 6_557
O8 Zn2 Zn1 O5 -179.44(15) 1_455 6_557
O2W Zn2 Zn1 O7 -46(18) . 1_455
O6 Zn2 Zn1 O7 177.72(15) 6_557 1_455
O6 Zn2 Zn1 O7 89.38(15) . 1_455
O8 Zn2 Zn1 O7 -91.95(15) 6_457 1_455
O8 Zn2 Zn1 O7 -0.94(15) 1_455 1_455
O2W Zn2 Zn1 O7 46(18) . 6_457
O6 Zn2 Zn1 O7 -89.38(15) 6_557 6_457
O6 Zn2 Zn1 O7 -177.72(15) . 6_457
O8 Zn2 Zn1 O7 0.94(15) 6_457 6_457
O8 Zn2 Zn1 O7 91.95(15) 1_455 6_457
O1W Zn1 O5 C11 179.7(4) . .
O5 Zn1 O5 C11 80.9(4) 6_557 .
O7 Zn1 O5 C11 -80.1(4) 1_455 .
O7 Zn1 O5 C11 6.0(6) 6_457 .
Zn2 Zn1 O5 C11 1.6(3) . .
O11 Zn3 O3 C10 -169.8(4) . .
O10 Zn3 O3 C10 87.3(4) 7_655 .
O4 Zn3 O3 C10 5.9(6) 5_557 .
O9 Zn3 O3 C10 -71.4(4) 3_457 .
Zn3 Zn3 O3 C10 4.5(3) 5_557 .
C4 O1 C2 C1 -169.0(4) . .
C2 C1 C2 O1 63.7(3) 3_557 .
C3 C1 C2 O1 -176.9(3) 3_557 .
C3 C1 C2 O1 -56.0(4) . .
C7 C6 C5 C4 1.5(7) . .
C10 C6 C5 C4 -175.6(4) . .
Zn3 O3 C10 O4 -8.8(7) . .
Zn3 O3 C10 C6 170.4(3) . .
Zn3 O4 C10 O3 7.8(7) 5_557 .
Zn3 O4 C10 C6 -171.4(3) 5_557 .
C5 C6 C10 O3 3.6(6) . .
C7 C6 C10 O3 -173.5(4) . .
C5 C6 C10 O4 -177.1(4) . .
C7 C6 C10 O4 5.7(6) . .
C2 O1 C4 C5 -0.5(7) . .
C2 O1 C4 C9 177.7(4) . .
C6 C5 C4 O1 177.0(4) . .
C6 C5 C4 C9 -1.1(7) . .
O2W Zn2 O6 C11 176.1(5) . .
O6 Zn2 O6 C11 -83.8(5) 6_557 .
O8 Zn2 O6 C11 -7.1(8) 6_457 .
O8 Zn2 O6 C11 73.7(5) 1_455 .
Zn1 Zn2 O6 C11 -3.8(4) . .
C7 C8 C9 C4 -0.9(7) . .
C11 C8 C9 C4 176.1(4) . .
O1 C4 C9 C8 -177.5(4) . .
C5 C4 C9 C8 0.8(7) . .
Zn2 O6 C11 O5 6.4(8) . .
Zn2 O6 C11 C8 -174.5(3) . .
Zn1 O5 C11 O6 -5.0(7) . .
Zn1 O5 C11 C8 176.0(3) . .
C9 C8 C11 O6 5.5(7) . .
C7 C8 C11 O6 -177.6(5) . .
C9 C8 C11 O5 -175.5(4) . .
C7 C8 C11 O5 1.5(7) . .
C9 C8 C7 C6 1.3(7) . .
C11 C8 C7 C6 -175.6(4) . .
C5 C6 C7 C8 -1.6(7) . .
C10 C6 C7 C8 175.4(4) . .
O10 Zn3 O11 C01' -43(2) 7_655 .
O4 Zn3 O11 C01' 47(2) 5_557 .
O9 Zn3 O11 C01' 138(2) 3_457 .
O3 Zn3 O11 C01' -134(2) . .
Zn3 Zn3 O11 C01' 162(3) 5_557 .
O10 Zn3 O11 C01 120.3(15) 7_655 .
O4 Zn3 O11 C01 -149.9(15) 5_557 .
O9 Zn3 O11 C01 -59.4(15) 3_457 .
O3 Zn3 O11 C01 28.5(15) . .
Zn3 Zn3 O11 C01 -35(2) 5_557 .
C01 O11 C01' N1' -29(7) . .
Zn3 O11 C01' N1' 133(4) . .
C02' N1' C01' O11 82(8) . .
C03' N1' C01' O11 -121(7) . .
C01' O11 C01 N1 15(5) . .
Zn3 O11 C01 N1 -147(2) . .
C03 N1 C01 O11 93(3) . .
C02 N1 C01 O11 -46(5) . .
C13 O2 C3 C1 169.9(4) . .
C2 C1 C3 O2 55.7(4) 3_557 .
C2 C1 C3 O2 174.6(3) . .
C3 C1 C3 O2 -64.7(3) 3_557 .
C3 O2 C13 C12 -177.7(4) . .
C3 O2 C13 C14 0.5(7) . .
C15 C12 C13 O2 177.4(4) . .
C15 C12 C13 C14 -0.9(7) . .
O2 C13 C14 C17 -177.2(4) . .
C12 C13 C14 C17 0.9(7) . .
C13 C14 C17 C16 -0.8(7) . .
C13 C14 C17 C18 174.9(4) . .
C13 C12 C15 C16 0.8(7) . .
C13 C12 C15 C19 -174.8(4) . .
C16 C15 C19 O9 -4.0(7) . .
C12 C15 C19 O9 171.6(4) . .
C16 C15 C19 O10 174.7(4) . .
C12 C15 C19 O10 -9.7(7) . .
C12 C15 C16 C17 -0.7(7) . .
C19 C15 C16 C17 174.8(4) . .
C14 C17 C16 C15 0.7(7) . .
C18 C17 C16 C15 -175.0(4) . .
C16 C17 C18 O8 -3.3(7) . .
C14 C17 C18 O8 -179.0(4) . .
C16 C17 C18 O7 177.3(4) . .
C14 C17 C18 O7 1.6(7) . .
O9 C19 O10 Zn3 -8.1(7) . 7_665
C15 C19 O10 Zn3 173.3(3) . 7_665
O8 C18 O7 Zn1 12.1(7) . 1_655
C17 C18 O7 Zn1 -168.6(3) . 1_655
O10 C19 O9 Zn3 10.0(8) . 3_657
C15 C19 O9 Zn3 -171.3(3) . 3_657
O7 C18 O8 Zn2 -14.8(8) . 1_655
C17 C18 O8 Zn2 165.8(3) . 1_655

loop_
_platon_squeeze_void_nr
_platon_squeeze_void_average_x
_platon_squeeze_void_average_y
_platon_squeeze_void_average_z
_platon_squeeze_void_volume
_platon_squeeze_void_count_electrons
1 0.511 -0.021 -0.024 4560.0 1254.4
